data_7717453
loop_
_publ_author_name
'Icsel, Ceyda'
'Aydinlik, Seyma'
'Ayg\"un, Muhittin'
'Yilmaz, Veysel T.'

_publ_section_title
;
 Cationic first-row transition metal saccharinate complexes with
 tris(2-pyridylmethyl)amine: Synthesis, structures and anticancer studies
;
_journal_name_full 'Dalton Transactions'
_journal_paper_doi 10.1039/D4DT02258K
_journal_year 2024
_chemical_absolute_configuration ad
_chemical_formula_moiety 'C18 H22 N4 Ni O2, 2(C7 H4 N O3 S), 2(H2 O)'
_chemical_formula_sum 'C32 H34 N6 Ni O10 S2'
_chemical_formula_weight 785.48
_space_group_crystal_system monoclinic
_space_group_IT_number 4
_space_group_name_Hall 'P 2yb'
_space_group_name_H-M_alt 'P 1 21 1'
_atom_sites_solution_hydrogens mixed
_atom_sites_solution_primary dual
_audit_creation_date 2024-07-16
_audit_creation_method
;
Olex2 1.5
(compiled 2021.12.09 svn.r5202d8cf for OlexSys, GUI svn.r6439)
;
_audit_update_record
;
2024-07-30 deposited with the CCDC.	2024-11-01 downloaded from the CCDC.
;
_cell_angle_alpha 90
_cell_angle_beta 94.258(16)
_cell_angle_gamma 90
_cell_formula_units_Z 2
_cell_length_a 10.1477(17)
_cell_length_b 16.206(3)
_cell_length_c 10.5149(17)
_cell_measurement_reflns_used 381
_cell_measurement_temperature 295(2)
_cell_measurement_theta_max 20.5980
_cell_measurement_theta_min 4.3390
_cell_volume 1724.4(5)
_computing_cell_refinement 'CrysAlisPro 1.171.42.49 (Rigaku OD, 2022)'
_computing_data_collection 'CrysAlisPro 1.171.42.49 (Rigaku OD, 2022)'
_computing_data_reduction 'CrysAlisPro 1.171.42.49 (Rigaku OD, 2022)'
_computing_molecular_graphics 'Olex2 1.5 (Dolomanov et al., 2009)'
_computing_publication_material 'Olex2 1.5 (Dolomanov et al., 2009)'
_computing_structure_refinement 'SHELXL 2019/2 (Sheldrick, 2015)'
_computing_structure_solution 'SHELXT  (Sheldrick, 2015)'
_diffrn_ambient_temperature 295(2)
_diffrn_detector 'CCD plate'
_diffrn_detector_area_resol_mean 8.0667
_diffrn_detector_type Eos
_diffrn_measured_fraction_theta_full 0.993
_diffrn_measured_fraction_theta_max 0.993
_diffrn_measurement_details
;
List of Runs (angles in degrees, time in seconds):

  # Type    Start    End  Width  t~exp~   \w     \q     \k     \f   Frames
#--------------------------------------------------------------------------
  1  \w    -27.00  29.00   1.00   11.19    --   14.36 -57.00 120.00   56
  2  \w    -39.00   8.00   1.00   11.19    --  -16.39 -77.00 -90.00   47
  3  \w    -70.00  -5.00   1.00   11.19    --  -16.39 -19.00-150.00   65
  4  \w     39.00  64.00   1.00   11.19    --   14.20 178.00  90.00   25
;
_diffrn_measurement_device 'four-circle diffractometer'
_diffrn_measurement_device_type 'Xcalibur, Eos'
_diffrn_measurement_method '\w scans'
_diffrn_orient_matrix_type 'CrysAlisPro convention (1999,Acta A55,543-557)'
_diffrn_orient_matrix_UB_11 -0.0242809000
_diffrn_orient_matrix_UB_12 -0.0409809000
_diffrn_orient_matrix_UB_13 -0.0066173000
_diffrn_orient_matrix_UB_21 -0.0389277000
_diffrn_orient_matrix_UB_22 0.0117039000
_diffrn_orient_matrix_UB_23 -0.0558531000
_diffrn_orient_matrix_UB_31 0.0530122000
_diffrn_orient_matrix_UB_32 -0.0101334000
_diffrn_orient_matrix_UB_33 -0.0374351000
_diffrn_radiation_monochromator graphite
_diffrn_radiation_probe x-ray
_diffrn_radiation_type 'Mo K\a'
_diffrn_radiation_wavelength 0.71073
_diffrn_reflns_av_R_equivalents 0.0425
_diffrn_reflns_av_unetI/netI 0.0990
_diffrn_reflns_Laue_measured_fraction_full 0.993
_diffrn_reflns_Laue_measured_fraction_max 0.993
_diffrn_reflns_limit_h_max 9
_diffrn_reflns_limit_h_min -12
_diffrn_reflns_limit_k_max 19
_diffrn_reflns_limit_k_min -19
_diffrn_reflns_limit_l_max 9
_diffrn_reflns_limit_l_min -12
_diffrn_reflns_number 6532
_diffrn_reflns_point_group_measured_fraction_full 0.726
_diffrn_reflns_point_group_measured_fraction_max 0.726
_diffrn_reflns_theta_full 25.027
_diffrn_reflns_theta_max 25.027
_diffrn_reflns_theta_min 2.971
_diffrn_source 'fine-focus sealed X-ray tube'
_diffrn_source_type 'Enhance (Mo) X-ray Source'
_exptl_absorpt_coefficient_mu 0.750
_exptl_absorpt_correction_T_max 0.947
_exptl_absorpt_correction_T_min 0.761
_exptl_absorpt_correction_type analytical
_exptl_absorpt_process_details
;
CrysAlisPro 1.171.42.49 (Rigaku Oxford Diffraction, 2022)
Analytical numeric absorption correction using a multifaceted crystal
model based on expressions derived by R.C. Clark & J.S. Reid.
(Clark, R. C. & Reid, J. S. (1995). Acta Cryst. A51, 887-897)
Empirical absorption correction using spherical harmonics,
implemented in SCALE3 ABSPACK scaling algorithm.
;
_exptl_crystal_colour violet
_exptl_crystal_colour_primary violet
_exptl_crystal_density_diffrn 1.513
_exptl_crystal_description prism
_exptl_crystal_F_000 816
_exptl_crystal_size_max 0.58
_exptl_crystal_size_mid 0.4
_exptl_crystal_size_min 0.12
_refine_diff_density_max 0.277
_refine_diff_density_min -0.307
_refine_diff_density_rms 0.073
_refine_ls_abs_structure_details
;
 Flack x determined using 760 quotients [(I+)-(I-)]/[(I+)+(I-)]
 (Parsons, Flack and Wagner, Acta Cryst. B69 (2013) 249-259).
;
_refine_ls_abs_structure_Flack 0.00(2)
_refine_ls_extinction_method none
_refine_ls_goodness_of_fit_ref 0.990
_refine_ls_hydrogen_treatment constr
_refine_ls_matrix_type full
_refine_ls_number_parameters 470
_refine_ls_number_reflns 4420
_refine_ls_number_restraints 14
_refine_ls_restrained_S_all 0.991
_refine_ls_R_factor_all 0.0810
_refine_ls_R_factor_gt 0.0520
_refine_ls_shift/su_max 0.000
_refine_ls_shift/su_mean 0.000
_refine_ls_structure_factor_coef Fsqd
_refine_ls_weighting_details 'w=1/[\s^2^(Fo^2^)+(0.0147P)^2^] where P=(Fo^2^+2Fc^2^)/3'
_refine_ls_weighting_scheme calc
_refine_ls_wR_factor_gt 0.0727
_refine_ls_wR_factor_ref 0.0839
_reflns_Friedel_coverage 0.408
_reflns_Friedel_fraction_full 0.438
_reflns_Friedel_fraction_max 0.438
_reflns_number_gt 3335
_reflns_number_total 4420
_reflns_threshold_expression 'I > 2\s(I)'
_cod_data_source_file d4dt02258k2.cif
_cod_data_source_block Compound_II
_cod_original_cell_volume 1724.5(5)
_cod_original_sg_symbol_H-M 'P 21'
_cod_database_code 7717453
_shelx_shelxl_version_number 2019/2
_chemical_oxdiff_formula 'C32 H34 N6 Ni O10 S2'
_shelx_space_group_comment
;
The symmetry employed for this shelxl refinement is uniquely defined
by the following loop, which should always be used as a source of
symmetry information in preference to the above space-group names.
They are only intended as comments.
;
_shelx_estimated_absorpt_t_max 0.915
_shelx_estimated_absorpt_t_min 0.670
_olex2_refinement_description
;
1. Fixed Uiso
 At 1.2 times of:
  All C(H) groups, All C(H,H) groups
 At 1.5 times of:
  All O(H,H) groups
2. Restrained distances
 Ni1-H1WA \\sim Ni1-H1WB
 with sigma of 0.02
3. Rigid body (RIGU) restrains
 C26, O4
 with sigma for 1-2 distances of 0.004 and sigma for 1-3 distances of 0.004
 C23, C24
 with sigma for 1-2 distances of 0.004 and sigma for 1-3 distances of 0.004
 C2, C3
 with sigma for 1-2 distances of 0.004 and sigma for 1-3 distances of 0.004
 C10, C11
 with sigma for 1-2 distances of 0.004 and sigma for 1-3 distances of 0.004
4.a Free rotating group:
 O1W(H1WA,H1WB), O3W(H3WA,H3WB), O4W(H4WA,H4WB)
4.b Rotating group:
 O2W(H2WA,H2WB)
4.c Secondary CH2 refined with riding coordinates:
 C6(H6A,H6B), C7(H7A,H7B), C13(H13A,H13B)
4.d Aromatic/amide H refined with riding coordinates:
 C1(H1), C2(H2), C3(H3), C4(H4), C9(H9), C10(H10), C11(H11), C12(H12),
 C15(H15), C16(H16), C17(H17), C18(H18), C21(H21), C22(H22), C23(H23), C24(H24),
  C28(H28), C29(H29), C30(H30), C31(H31)
;
_olex2_submission_special_instructions 'No special instructions were received'
_oxdiff_exptl_absorpt_empirical_details
;
Empirical correction (ABSPACK) includes:
- Absorption correction using spherical harmonics
- Frame scaling
;
_oxdiff_exptl_absorpt_empirical_full_max 1.170
_oxdiff_exptl_absorpt_empirical_full_min 0.918

loop_
_space_group_symop_operation_xyz
'x, y, z'
'-x, y+1/2, -z'

loop_
_atom_site_label
_atom_site_type_symbol
_atom_site_fract_x
_atom_site_fract_y
_atom_site_fract_z
_atom_site_U_iso_or_equiv
_atom_site_adp_type
_atom_site_occupancy
_atom_site_site_symmetry_order
_atom_site_calc_flag
_atom_site_refinement_flags_posn
_atom_site_refinement_flags_adp
_atom_site_refinement_flags_occupancy
_atom_site_disorder_assembly
_atom_site_disorder_group
Ni1 Ni 0.47975(9) 0.51979(6) 0.68815(9) 0.0284(2) Uani 1 1 d D . . . .
O1W O 0.2801(5) 0.5010(3) 0.6930(5) 0.0372(15) Uani 1 1 d G . . . .
H1WA H 0.243752 0.453814 0.686889 0.056 Uiso 1 1 d DG U . . .
H1WB H 0.234093 0.527792 0.743284 0.056 Uiso 1 1 d DG U . . .
O2W O 0.4925(4) 0.5237(4) 0.8866(4) 0.0390(12) Uani 1 1 d . . . . .
H2WA H 0.445646 0.485087 0.914809 0.059 Uiso 1 1 d R U . . .
H2WB H 0.456143 0.567807 0.910609 0.059 Uiso 1 1 d R U . . .
N1 N 0.5549(7) 0.4005(4) 0.7016(6) 0.0374(19) Uani 1 1 d . . . . .
N2 N 0.6811(6) 0.5450(4) 0.6765(6) 0.0347(18) Uani 1 1 d . . . . .
N3 N 0.4675(7) 0.6469(4) 0.6798(6) 0.0334(18) Uani 1 1 d . . . . .
N4 N 0.4751(5) 0.5209(5) 0.4923(5) 0.0306(13) Uani 1 1 d . . . . .
C1 C 0.4939(10) 0.3296(5) 0.6860(8) 0.050(3) Uani 1 1 d . . . . .
H1 H 0.402753 0.330089 0.668268 0.060 Uiso 1 1 calc R U . . .
C2 C 0.5560(11) 0.2551(6) 0.6942(9) 0.063(3) Uani 1 1 d . . . . .
H2 H 0.508109 0.206519 0.681812 0.075 Uiso 1 1 calc R U . . .
C3 C 0.6899(11) 0.2529(6) 0.7208(9) 0.062(3) Uani 1 1 d . . . . .
H3 H 0.734889 0.202877 0.726735 0.075 Uiso 1 1 calc R U . . .
C4 C 0.7561(9) 0.3261(6) 0.7385(9) 0.056(3) Uani 1 1 d . . . . .
H4 H 0.847155 0.326388 0.757050 0.067 Uiso 1 1 calc R U . . .
C5 C 0.6882(9) 0.3984(6) 0.7288(8) 0.037(2) Uani 1 1 d . . . . .
C6 C 0.7530(8) 0.4823(5) 0.7533(8) 0.051(3) Uani 1 1 d . . . . .
H6A H 0.752524 0.496246 0.842946 0.061 Uiso 1 1 calc R U . . .
H6B H 0.844115 0.480389 0.731304 0.061 Uiso 1 1 calc R U . . .
C7 C 0.7001(8) 0.6286(5) 0.7310(9) 0.045(3) Uani 1 1 d . . . . .
H7A H 0.780032 0.652515 0.701632 0.054 Uiso 1 1 calc R U . . .
H7B H 0.710862 0.624812 0.823224 0.054 Uiso 1 1 calc R U . . .
C8 C 0.5850(8) 0.6838(5) 0.6932(8) 0.036(2) Uani 1 1 d . . . . .
C9 C 0.5982(10) 0.7694(6) 0.6803(9) 0.054(3) Uani 1 1 d . . . . .
H9 H 0.680433 0.794831 0.690805 0.065 Uiso 1 1 calc R U . . .
C10 C 0.4839(10) 0.8148(6) 0.6514(9) 0.063(3) Uani 1 1 d . . . . .
H10 H 0.489415 0.871863 0.643379 0.076 Uiso 1 1 calc R U . . .
C11 C 0.3634(10) 0.7771(5) 0.6344(8) 0.052(3) Uani 1 1 d . . . . .
H11 H 0.286720 0.807072 0.613487 0.063 Uiso 1 1 calc R U . . .
C12 C 0.3605(9) 0.6923(5) 0.6497(7) 0.042(2) Uani 1 1 d . . . . .
H12 H 0.279327 0.665670 0.638263 0.050 Uiso 1 1 calc R U . . .
C13 C 0.7109(7) 0.5425(5) 0.5404(7) 0.040(2) Uani 1 1 d . . . . .
H13A H 0.768721 0.496002 0.528123 0.048 Uiso 1 1 calc R U . . .
H13B H 0.758739 0.592269 0.521314 0.048 Uiso 1 1 calc R U . . .
C14 C 0.5927(7) 0.5355(5) 0.4473(7) 0.035(2) Uani 1 1 d . . . . .
C15 C 0.6037(8) 0.5439(5) 0.3184(7) 0.045(2) Uani 1 1 d . . . . .
H15 H 0.685745 0.555301 0.288521 0.054 Uiso 1 1 calc R U . . .
C16 C 0.4965(10) 0.5360(6) 0.2340(8) 0.059(3) Uani 1 1 d . . . . .
H16 H 0.505238 0.540219 0.146866 0.071 Uiso 1 1 calc R U . . .
C17 C 0.3752(8) 0.5216(7) 0.2792(7) 0.048(2) Uani 1 1 d . . . . .
H17 H 0.299526 0.517466 0.224023 0.057 Uiso 1 1 calc R U . . .
C18 C 0.3691(7) 0.5134(6) 0.4099(7) 0.041(2) Uani 1 1 d . . . . .
H18 H 0.287798 0.502130 0.441466 0.049 Uiso 1 1 calc R U . . .
S1 S 0.0525(2) 0.34990(13) 0.4988(2) 0.0425(6) Uani 1 1 d . . . . .
O1 O 0.1781(6) 0.3008(4) 0.8249(6) 0.0601(18) Uani 1 1 d . . . . .
O2 O 0.1415(5) 0.3660(4) 0.4021(6) 0.0591(18) Uani 1 1 d . . . . .
O3 O -0.0741(5) 0.3897(4) 0.4808(6) 0.0545(17) Uani 1 1 d . . . . .
N5 N 0.1239(7) 0.3695(4) 0.6397(7) 0.0450(19) Uani 1 1 d . . . . .
C19 C 0.1275(8) 0.3026(6) 0.7138(9) 0.043(2) Uani 1 1 d . . . . .
C20 C 0.0686(7) 0.2270(5) 0.6481(8) 0.035(2) Uani 1 1 d . . . . .
C21 C 0.0512(7) 0.1487(5) 0.6995(8) 0.040(2) Uani 1 1 d . . . . .
H21 H 0.074385 0.137105 0.784888 0.048 Uiso 1 1 calc R U . . .
C22 C -0.0018(7) 0.0900(5) 0.6178(9) 0.049(2) Uani 1 1 d . . . . .
H22 H -0.015723 0.037340 0.649422 0.059 Uiso 1 1 calc R U . . .
C23 C -0.0352(8) 0.1050(6) 0.4915(10) 0.053(3) Uani 1 1 d . . . . .
H23 H -0.066007 0.061930 0.438773 0.063 Uiso 1 1 calc R U . . .
C24 C -0.0240(8) 0.1833(6) 0.4410(9) 0.045(2) Uani 1 1 d . . . . .
H24 H -0.050956 0.194939 0.356497 0.054 Uiso 1 1 calc R U . . .
C25 C 0.0302(7) 0.2441(5) 0.5238(8) 0.033(2) Uani 1 1 d . . . . .
S2 S 0.1633(2) 0.63826(14) 0.9564(2) 0.0484(7) Uani 1 1 d . . . . .
O4 O 0.4749(7) 0.7498(4) 0.9652(6) 0.064(2) Uani 1 1 d . . . . .
O5 O 0.1200(5) 0.5962(4) 0.8394(5) 0.0587(19) Uani 1 1 d . . . . .
O6 O 0.1156(6) 0.6043(4) 1.0695(5) 0.0661(19) Uani 1 1 d . . . . .
N6 N 0.3221(7) 0.6469(5) 0.9686(7) 0.044(2) Uani 1 1 d . . . . .
C26 C 0.3588(10) 0.7277(6) 0.9623(8) 0.051(3) Uani 1 1 d . . . . .
C27 C 0.2440(10) 0.7858(6) 0.9412(8) 0.045(2) Uani 1 1 d . . . . .
C28 C 0.2470(12) 0.8696(6) 0.9293(9) 0.065(3) Uani 1 1 d . . . . .
H28 H 0.326342 0.898242 0.928858 0.078 Uiso 1 1 calc R U . . .
C29 C 0.1238(14) 0.9111(8) 0.9177(10) 0.086(4) Uani 1 1 d . . . . .
H29 H 0.121819 0.968260 0.909821 0.104 Uiso 1 1 calc R U . . .
C30 C 0.0072(14) 0.8680(9) 0.9181(10) 0.087(4) Uani 1 1 d . . . . .
H30 H -0.072284 0.896771 0.909581 0.105 Uiso 1 1 calc R U . . .
C31 C 0.0046(11) 0.7836(8) 0.9306(9) 0.070(3) Uani 1 1 d . . . . .
H31 H -0.074318 0.754427 0.931208 0.084 Uiso 1 1 calc R U . . .
C32 C 0.1265(10) 0.7445(6) 0.9423(8) 0.048(3) Uani 1 1 d . . . . .
O3W O 0.3705(8) 0.3914(4) 0.9821(7) 0.064(2) Uani 1 1 d G . . . .
H3WA H 0.419303 0.350248 1.002979 0.096 Uiso 1 1 d G U . . .
H3WB H 0.315724 0.373119 0.923638 0.096 Uiso 1 1 d G U . . .
O4W O 0.7046(8) 0.6577(5) 1.0540(9) 0.083(3) Uani 1 1 d G . . . .
H4WA H 0.747944 0.699919 1.033291 0.124 Uiso 1 1 d G U . . .
H4WB H 0.624133 0.671382 1.038817 0.124 Uiso 1 1 d G U . . .

loop_
_atom_site_aniso_label
_atom_site_aniso_U_11
_atom_site_aniso_U_22
_atom_site_aniso_U_33
_atom_site_aniso_U_23
_atom_site_aniso_U_13
_atom_site_aniso_U_12
Ni1 0.0260(5) 0.0278(5) 0.0313(5) -0.0002(6) 0.0018(4) -0.0009(6)
O1W 0.027(3) 0.037(4) 0.048(4) -0.011(3) 0.008(3) -0.009(3)
O2W 0.044(3) 0.037(3) 0.037(3) 0.002(4) 0.004(2) -0.002(4)
N1 0.046(5) 0.030(4) 0.038(4) 0.005(3) 0.011(4) 0.005(4)
N2 0.026(4) 0.049(5) 0.030(4) -0.006(3) 0.002(3) 0.005(4)
N3 0.032(4) 0.032(4) 0.037(4) -0.001(3) 0.005(4) -0.002(4)
N4 0.031(3) 0.028(3) 0.032(3) -0.004(4) -0.001(3) 0.005(4)
C1 0.064(7) 0.034(5) 0.053(6) 0.006(5) 0.018(5) 0.001(5)
C2 0.085(7) 0.029(6) 0.076(8) 0.000(6) 0.020(6) 0.011(6)
C3 0.076(7) 0.047(6) 0.066(7) 0.002(6) 0.017(6) 0.027(6)
C4 0.044(6) 0.071(7) 0.054(6) 0.004(6) 0.005(5) 0.027(6)
C5 0.039(6) 0.042(5) 0.029(5) 0.010(4) 0.006(5) 0.006(5)
C6 0.037(6) 0.064(6) 0.051(6) 0.005(5) -0.007(5) 0.003(5)
C7 0.038(6) 0.045(6) 0.052(6) -0.005(5) 0.007(5) -0.013(5)
C8 0.034(5) 0.031(5) 0.045(5) -0.008(4) 0.013(5) -0.010(5)
C9 0.051(7) 0.048(6) 0.064(7) 0.004(6) 0.012(6) -0.028(6)
C10 0.083(7) 0.028(5) 0.078(8) 0.006(5) 0.005(6) -0.003(5)
C11 0.063(6) 0.030(5) 0.064(6) 0.002(5) 0.002(6) 0.006(5)
C12 0.048(6) 0.038(5) 0.040(5) -0.002(4) 0.003(5) -0.006(5)
C13 0.027(4) 0.058(7) 0.036(5) 0.003(4) 0.011(4) 0.001(4)
C14 0.041(5) 0.031(5) 0.034(4) -0.007(4) 0.005(4) 0.006(4)
C15 0.050(6) 0.053(6) 0.031(5) 0.008(4) 0.006(4) -0.005(5)
C16 0.090(7) 0.060(8) 0.026(5) 0.007(5) 0.000(5) -0.001(7)
C17 0.050(5) 0.049(5) 0.042(5) 0.001(6) -0.011(4) 0.008(7)
C18 0.041(5) 0.038(5) 0.044(5) -0.004(5) 0.000(4) 0.011(5)
S1 0.0351(14) 0.0356(13) 0.0571(16) 0.0007(12) 0.0047(12) -0.0024(12)
O1 0.061(4) 0.064(5) 0.052(4) -0.015(4) -0.018(4) -0.012(4)
O2 0.050(4) 0.065(5) 0.064(4) 0.008(4) 0.020(3) -0.004(3)
O3 0.040(4) 0.042(3) 0.080(5) 0.006(3) -0.001(3) 0.008(3)
N5 0.051(5) 0.033(4) 0.049(5) -0.010(4) -0.008(4) -0.016(4)
C19 0.030(5) 0.050(6) 0.048(6) -0.005(5) 0.004(5) -0.008(5)
C20 0.028(5) 0.034(5) 0.043(5) -0.012(4) 0.003(4) -0.001(4)
C21 0.030(5) 0.042(5) 0.049(6) 0.008(5) 0.002(4) -0.002(4)
C22 0.031(5) 0.034(5) 0.083(7) 0.004(6) 0.007(5) -0.012(5)
C23 0.031(5) 0.048(5) 0.077(7) -0.023(5) -0.013(5) -0.001(5)
C24 0.027(5) 0.044(5) 0.063(6) -0.013(5) -0.005(5) 0.010(5)
C25 0.018(5) 0.031(5) 0.049(6) -0.003(4) 0.003(4) -0.003(4)
S2 0.0505(16) 0.0558(16) 0.0398(14) -0.0068(12) 0.0095(13) 0.0074(14)
O4 0.054(4) 0.074(6) 0.062(5) -0.008(4) -0.001(4) 0.000(4)
O5 0.048(4) 0.077(5) 0.051(4) -0.024(4) 0.001(3) 0.001(4)
O6 0.066(4) 0.078(5) 0.057(4) 0.003(4) 0.018(4) 0.003(4)
N6 0.038(5) 0.046(5) 0.048(5) -0.006(4) 0.005(4) 0.007(4)
C26 0.061(6) 0.059(6) 0.031(5) -0.012(5) -0.001(5) 0.014(5)
C27 0.056(7) 0.045(5) 0.036(5) -0.003(5) 0.009(5) 0.015(6)
C28 0.094(9) 0.053(7) 0.047(6) 0.004(5) 0.007(6) 0.014(7)
C29 0.132(12) 0.063(8) 0.063(8) -0.001(7) 0.001(9) 0.047(9)
C30 0.103(11) 0.103(12) 0.052(7) 0.010(8) -0.018(8) 0.057(10)
C31 0.067(8) 0.080(8) 0.063(7) -0.001(7) 0.005(6) 0.025(7)
C32 0.058(7) 0.059(6) 0.029(5) -0.007(5) 0.004(5) 0.015(6)
O3W 0.083(6) 0.052(4) 0.055(5) 0.002(4) -0.011(4) -0.011(4)
O4W 0.074(5) 0.086(6) 0.084(6) 0.000(5) -0.017(5) 0.000(5)

loop_
_atom_type_symbol
_atom_type_description
_atom_type_scat_dispersion_real
_atom_type_scat_dispersion_imag
_atom_type_scat_source
C C 0.0033 0.0016 'International Tables Vol C Tables 4.2.6.8 and 6.1.1.4'
H H 0.0000 0.0000 'International Tables Vol C Tables 4.2.6.8 and 6.1.1.4'
N N 0.0061 0.0033 'International Tables Vol C Tables 4.2.6.8 and 6.1.1.4'
Ni Ni 0.3393 1.1124 'International Tables Vol C Tables 4.2.6.8 and 6.1.1.4'
O O 0.0106 0.0060 'International Tables Vol C Tables 4.2.6.8 and 6.1.1.4'
S S 0.1246 0.1234 'International Tables Vol C Tables 4.2.6.8 and 6.1.1.4'

loop_
_exptl_crystal_face_index_h
_exptl_crystal_face_index_k
_exptl_crystal_face_index_l
_exptl_crystal_face_perp_dist
-13 4 -5 0.0827
10 -5 -11 0.1347
11 -6 -9 0.1164
-11 -11 8 0.1787
14 0 0 0.0290
-12 6 9 0.1361
6 11 -12 0.1568
-2 -22 -3 0.3122
3 17 9 0.2214
-3 -15 -11 0.2122
14 1 0 0.0256
13 -4 5 0.0473
-13 -4 -3 0.0605

loop_
_geom_angle_atom_site_label_1
_geom_angle_atom_site_label_2
_geom_angle_atom_site_label_3
_geom_angle
_geom_angle_site_symmetry_1
_geom_angle_site_symmetry_3
_geom_angle_publ_flag
O1W Ni1 O2W 88.1(2) . . ?
O1W Ni1 N1 102.6(2) . . ?
O1W Ni1 N2 176.7(3) . . ?
O1W Ni1 N3 95.3(2) . . ?
O1W Ni1 N4 94.4(2) . . ?
O2W Ni1 N2 93.7(2) . . ?
N1 Ni1 O2W 88.0(3) . . ?
N1 Ni1 N2 80.3(3) . . ?
N3 Ni1 O2W 90.6(3) . . ?
N3 Ni1 N1 162.0(3) . . ?
N3 Ni1 N2 81.9(3) . . ?
N4 Ni1 O2W 176.8(3) . . ?
N4 Ni1 N1 93.3(3) . . ?
N4 Ni1 N2 83.7(2) . . ?
N4 Ni1 N3 87.2(3) . . ?
Ni1 O1W H1WA 123.7 . . ?
Ni1 O1W H1WB 121.9 . . ?
H1WA O1W H1WB 104.5 . . ?
Ni1 O2W H2WA 109.3 . . ?
Ni1 O2W H2WB 109.0 . . ?
H2WA O2W H2WB 104.4 . . ?
C1 N1 Ni1 129.8(7) . . ?
C1 N1 C5 117.2(8) . . ?
C5 N1 Ni1 113.0(6) . . ?
C6 N2 Ni1 106.4(5) . . ?
C6 N2 C7 112.2(7) . . ?
C6 N2 C13 112.6(6) . . ?
C7 N2 Ni1 104.8(5) . . ?
C7 N2 C13 111.6(6) . . ?
C13 N2 Ni1 108.7(4) . . ?
C8 N3 Ni1 113.1(6) . . ?
C12 N3 Ni1 127.4(6) . . ?
C12 N3 C8 119.0(7) . . ?
C14 N4 Ni1 113.7(5) . . ?
C18 N4 Ni1 127.4(5) . . ?
C18 N4 C14 118.8(6) . . ?
N1 C1 H1 118.0 . . ?
N1 C1 C2 123.9(10) . . ?
C2 C1 H1 118.0 . . ?
C1 C2 H2 120.5 . . ?
C1 C2 C3 119.0(10) . . ?
C3 C2 H2 120.5 . . ?
C2 C3 H3 120.8 . . ?
C2 C3 C4 118.3(10) . . ?
C4 C3 H3 120.8 . . ?
C3 C4 H4 120.1 . . ?
C5 C4 C3 119.7(9) . . ?
C5 C4 H4 120.1 . . ?
N1 C5 C6 115.0(8) . . ?
C4 C5 N1 121.8(9) . . ?
C4 C5 C6 123.1(8) . . ?
N2 C6 C5 109.6(7) . . ?
N2 C6 H6A 109.7 . . ?
N2 C6 H6B 109.7 . . ?
C5 C6 H6A 109.7 . . ?
C5 C6 H6B 109.7 . . ?
H6A C6 H6B 108.2 . . ?
N2 C7 H7A 109.3 . . ?
N2 C7 H7B 109.3 . . ?
N2 C7 C8 111.6(7) . . ?
H7A C7 H7B 108.0 . . ?
C8 C7 H7A 109.3 . . ?
C8 C7 H7B 109.3 . . ?
N3 C8 C7 115.7(7) . . ?
N3 C8 C9 121.7(9) . . ?
C9 C8 C7 122.5(8) . . ?
C8 C9 H9 121.2 . . ?
C10 C9 C8 117.5(9) . . ?
C10 C9 H9 121.2 . . ?
C9 C10 H10 119.5 . . ?
C11 C10 C9 121.0(9) . . ?
C11 C10 H10 119.5 . . ?
C10 C11 H11 121.4 . . ?
C10 C11 C12 117.1(9) . . ?
C12 C11 H11 121.4 . . ?
N3 C12 C11 123.6(9) . . ?
N3 C12 H12 118.2 . . ?
C11 C12 H12 118.2 . . ?
N2 C13 H13A 108.5 . . ?
N2 C13 H13B 108.5 . . ?
N2 C13 C14 115.0(5) . . ?
H13A C13 H13B 107.5 . . ?
C14 C13 H13A 108.5 . . ?
C14 C13 H13B 108.5 . . ?
N4 C14 C13 118.3(6) . . ?
N4 C14 C15 120.4(7) . . ?
C15 C14 C13 121.2(7) . . ?
C14 C15 H15 119.5 . . ?
C16 C15 C14 121.0(8) . . ?
C16 C15 H15 119.5 . . ?
C15 C16 H16 120.5 . . ?
C15 C16 C17 119.1(7) . . ?
C17 C16 H16 120.5 . . ?
C16 C17 H17 121.1 . . ?
C16 C17 C18 117.8(8) . . ?
C18 C17 H17 121.1 . . ?
N4 C18 C17 122.8(7) . . ?
N4 C18 H18 118.6 . . ?
C17 C18 H18 118.6 . . ?
O2 S1 O3 115.4(4) . . ?
O2 S1 N5 110.4(4) . . ?
O2 S1 C25 112.3(4) . . ?
O3 S1 N5 111.4(4) . . ?
O3 S1 C25 109.6(4) . . ?
N5 S1 C25 96.2(4) . . ?
C19 N5 S1 111.3(6) . . ?
O1 C19 N5 124.1(8) . . ?
O1 C19 C20 122.3(9) . . ?
N5 C19 C20 113.6(8) . . ?
C21 C20 C19 128.2(8) . . ?
C25 C20 C19 110.4(8) . . ?
C25 C20 C21 121.4(8) . . ?
C20 C21 H21 121.8 . . ?
C22 C21 C20 116.4(8) . . ?
C22 C21 H21 121.8 . . ?
C21 C22 H22 118.5 . . ?
C21 C22 C23 123.0(9) . . ?
C23 C22 H22 118.5 . . ?
C22 C23 H23 119.6 . . ?
C22 C23 C24 120.9(9) . . ?
C24 C23 H23 119.6 . . ?
C23 C24 H24 121.7 . . ?
C23 C24 C25 116.6(9) . . ?
C25 C24 H24 121.7 . . ?
C20 C25 S1 108.2(6) . . ?
C20 C25 C24 121.6(8) . . ?
C24 C25 S1 130.2(7) . . ?
O5 S2 N6 110.3(4) . . ?
O5 S2 C32 109.8(4) . . ?
O6 S2 O5 115.3(4) . . ?
O6 S2 N6 111.4(4) . . ?
O6 S2 C32 111.3(4) . . ?
N6 S2 C32 97.2(5) . . ?
C26 N6 S2 110.7(7) . . ?
O4 C26 N6 122.9(9) . . ?
O4 C26 C27 123.6(10) . . ?
N6 C26 C27 113.4(9) . . ?
C28 C27 C26 128.0(11) . . ?
C28 C27 C32 120.9(10) . . ?
C32 C27 C26 111.0(9) . . ?
C27 C28 H28 121.5 . . ?
C27 C28 C29 117.1(11) . . ?
C29 C28 H28 121.5 . . ?
C28 C29 H29 119.6 . . ?
C30 C29 C28 120.8(12) . . ?
C30 C29 H29 119.6 . . ?
C29 C30 H30 119.0 . . ?
C31 C30 C29 121.9(12) . . ?
C31 C30 H30 119.0 . . ?
C30 C31 H31 122.0 . . ?
C30 C31 C32 116.1(12) . . ?
C32 C31 H31 122.0 . . ?
C27 C32 S2 107.4(7) . . ?
C27 C32 C31 123.2(10) . . ?
C31 C32 S2 129.4(9) . . ?
H3WA O3W H3WB 104.5 . . ?
H4WA O4W H4WB 104.5 . . ?

loop_
_geom_bond_atom_site_label_1
_geom_bond_atom_site_label_2
_geom_bond_distance
_geom_bond_site_symmetry_2
_geom_bond_publ_flag
Ni1 O1W 2.053(5) . ?
Ni1 O2W 2.082(4) . ?
Ni1 N1 2.079(7) . ?
Ni1 N2 2.096(6) . ?
Ni1 N3 2.065(7) . ?
Ni1 N4 2.056(5) . ?
O1W H1WA 0.8500 . ?
O1W H1WB 0.8497 . ?
O2W H2WA 0.8522 . ?
O2W H2WB 0.8516 . ?
N1 C1 1.311(10) . ?
N1 C5 1.362(10) . ?
N2 C6 1.459(9) . ?
N2 C7 1.478(10) . ?
N2 C13 1.485(8) . ?
N3 C8 1.332(9) . ?
N3 C12 1.331(9) . ?
N4 C14 1.338(8) . ?
N4 C18 1.336(8) . ?
C1 H1 0.9300 . ?
C1 C2 1.361(11) . ?
C2 H2 0.9300 . ?
C2 C3 1.367(13) . ?
C3 H3 0.9300 . ?
C3 C4 1.370(12) . ?
C4 H4 0.9300 . ?
C4 C5 1.359(11) . ?
C5 C6 1.524(12) . ?
C6 H6A 0.9700 . ?
C6 H6B 0.9700 . ?
C7 H7A 0.9700 . ?
C7 H7B 0.9700 . ?
C7 C8 1.500(11) . ?
C8 C9 1.401(12) . ?
C9 H9 0.9300 . ?
C9 C10 1.388(12) . ?
C10 H10 0.9300 . ?
C10 C11 1.367(11) . ?
C11 H11 0.9300 . ?
C11 C12 1.383(11) . ?
C12 H12 0.9300 . ?
C13 H13A 0.9700 . ?
C13 H13B 0.9700 . ?
C13 C14 1.495(9) . ?
C14 C15 1.375(9) . ?
C15 H15 0.9300 . ?
C15 C16 1.357(10) . ?
C16 H16 0.9300 . ?
C16 C17 1.373(10) . ?
C17 H17 0.9300 . ?
C17 C18 1.386(9) . ?
C18 H18 0.9300 . ?
S1 O2 1.433(5) . ?
S1 O3 1.437(5) . ?
S1 N5 1.631(7) . ?
S1 C25 1.752(8) . ?
O1 C19 1.240(9) . ?
N5 C19 1.334(10) . ?
C19 C20 1.509(11) . ?
C20 C21 1.395(10) . ?
C20 C25 1.364(10) . ?
C21 H21 0.9300 . ?
C21 C22 1.365(11) . ?
C22 H22 0.9300 . ?
C22 C23 1.368(11) . ?
C23 H23 0.9300 . ?
C23 C24 1.384(12) . ?
C24 H24 0.9300 . ?
C24 C25 1.400(11) . ?
S2 O5 1.446(6) . ?
S2 O6 1.428(6) . ?
S2 N6 1.613(7) . ?
S2 C32 1.765(9) . ?
O4 C26 1.229(10) . ?
N6 C26 1.365(11) . ?
C26 C27 1.501(12) . ?
C27 C28 1.365(12) . ?
C27 C32 1.368(11) . ?
C28 H28 0.9300 . ?
C28 C29 1.416(13) . ?
C29 H29 0.9300 . ?
C29 C30 1.375(14) . ?
C30 H30 0.9300 . ?
C30 C31 1.374(16) . ?
C31 H31 0.9300 . ?
C31 C32 1.388(12) . ?
O3W H3WA 0.8499 . ?
O3W H3WB 0.8502 . ?
O4W H4WA 0.8503 . ?
O4W H4WB 0.8497 . ?

loop_
_geom_hbond_atom_site_label_D
_geom_hbond_atom_site_label_H
_geom_hbond_atom_site_label_A
_geom_hbond_distance_DH
_geom_hbond_distance_HA
_geom_hbond_distance_DA
_geom_hbond_angle_DHA
_geom_hbond_site_symmetry_A
_geom_hbond_publ_flag
O1W H1WA N5 0.85 1.87 2.691(8) 161.3 . yes
O1W H1WB O5 0.85 1.94 2.785(7) 172.8 . yes
O2W H2WA O3W 0.85 1.86 2.706(10) 170.2 . yes
O2W H2WB N6 0.85 2.00 2.818(9) 161.7 . yes
O3W H3WA O4 0.85 1.97 2.812(10) 174.1 2_647 yes
O3W H3WB O1 0.85 2.05 2.867(9) 161.9 . yes
O4W H4WA O1 0.85 2.30 2.862(11) 123.8 2_657 yes
O4W H4WB O4 0.85 2.08 2.865(10) 153.1 . yes

loop_
_geom_torsion_atom_site_label_1
_geom_torsion_atom_site_label_2
_geom_torsion_atom_site_label_3
_geom_torsion_atom_site_label_4
_geom_torsion
_geom_torsion_site_symmetry_1
_geom_torsion_site_symmetry_2
_geom_torsion_site_symmetry_3
_geom_torsion_site_symmetry_4
_geom_torsion_publ_flag
Ni1 N1 C1 C2 178.1(7) . . . . ?
Ni1 N1 C5 C4 -178.4(6) . . . . ?
Ni1 N1 C5 C6 4.2(9) . . . . ?
Ni1 N2 C6 C5 42.2(7) . . . . ?
Ni1 N2 C7 C8 -38.4(7) . . . . ?
Ni1 N2 C13 C14 8.3(8) . . . . ?
Ni1 N3 C8 C7 -8.9(9) . . . . ?
Ni1 N3 C8 C9 174.9(7) . . . . ?
Ni1 N3 C12 C11 -173.5(6) . . . . ?
Ni1 N4 C14 C13 4.4(10) . . . . ?
Ni1 N4 C14 C15 -175.4(6) . . . . ?
Ni1 N4 C18 C17 174.7(7) . . . . ?
N1 C1 C2 C3 0.3(15) . . . . ?
N1 C5 C6 N2 -32.0(10) . . . . ?
N2 C7 C8 N3 33.2(10) . . . . ?
N2 C7 C8 C9 -150.6(8) . . . . ?
N2 C13 C14 N4 -8.9(11) . . . . ?
N2 C13 C14 C15 170.9(7) . . . . ?
N3 C8 C9 C10 -0.8(14) . . . . ?
N4 C14 C15 C16 -1.5(13) . . . . ?
C1 N1 C5 C4 0.6(12) . . . . ?
C1 N1 C5 C6 -176.8(7) . . . . ?
C1 C2 C3 C4 0.1(15) . . . . ?
C2 C3 C4 C5 -0.2(15) . . . . ?
C3 C4 C5 N1 -0.1(14) . . . . ?
C3 C4 C5 C6 177.0(9) . . . . ?
C4 C5 C6 N2 150.7(8) . . . . ?
C5 N1 C1 C2 -0.7(13) . . . . ?
C6 N2 C7 C8 -153.4(7) . . . . ?
C6 N2 C13 C14 125.9(7) . . . . ?
C7 N2 C6 C5 156.3(6) . . . . ?
C7 N2 C13 C14 -106.8(8) . . . . ?
C7 C8 C9 C10 -176.7(8) . . . . ?
C8 N3 C12 C11 -1.8(12) . . . . ?
C8 C9 C10 C11 -0.9(15) . . . . ?
C9 C10 C11 C12 1.2(14) . . . . ?
C10 C11 C12 N3 0.2(13) . . . . ?
C12 N3 C8 C7 178.3(7) . . . . ?
C12 N3 C8 C9 2.1(12) . . . . ?
C13 N2 C6 C5 -76.7(8) . . . . ?
C13 N2 C7 C8 79.0(8) . . . . ?
C13 C14 C15 C16 178.8(8) . . . . ?
C14 N4 C18 C17 -1.3(15) . . . . ?
C14 C15 C16 C17 1.9(15) . . . . ?
C15 C16 C17 C18 -1.9(16) . . . . ?
C16 C17 C18 N4 1.7(16) . . . . ?
C18 N4 C14 C13 -179.1(8) . . . . ?
C18 N4 C14 C15 1.1(13) . . . . ?
S1 N5 C19 O1 179.0(7) . . . . ?
S1 N5 C19 C20 1.4(9) . . . . ?
O1 C19 C20 C21 5.6(13) . . . . ?
O1 C19 C20 C25 -174.8(8) . . . . ?
O2 S1 N5 C19 -120.6(6) . . . . ?
O2 S1 C25 C20 120.6(6) . . . . ?
O2 S1 C25 C24 -63.2(9) . . . . ?
O3 S1 N5 C19 109.8(6) . . . . ?
O3 S1 C25 C20 -109.7(6) . . . . ?
O3 S1 C25 C24 66.4(8) . . . . ?
N5 S1 C25 C20 5.6(6) . . . . ?
N5 S1 C25 C24 -178.2(8) . . . . ?
N5 C19 C20 C21 -176.7(8) . . . . ?
N5 C19 C20 C25 2.9(10) . . . . ?
C19 C20 C21 C22 -178.2(7) . . . . ?
C19 C20 C25 S1 -5.4(8) . . . . ?
C19 C20 C25 C24 178.1(7) . . . . ?
C20 C21 C22 C23 0.9(13) . . . . ?
C21 C20 C25 S1 174.2(6) . . . . ?
C21 C20 C25 C24 -2.3(12) . . . . ?
C21 C22 C23 C24 -3.9(14) . . . . ?
C22 C23 C24 C25 3.6(13) . . . . ?
C23 C24 C25 S1 -176.3(6) . . . . ?
C23 C24 C25 C20 -0.6(13) . . . . ?
C25 S1 N5 C19 -4.0(7) . . . . ?
C25 C20 C21 C22 2.2(12) . . . . ?
S2 N6 C26 O4 -177.5(7) . . . . ?
S2 N6 C26 C27 -2.0(9) . . . . ?
O4 C26 C27 C28 -3.9(15) . . . . ?
O4 C26 C27 C32 179.8(8) . . . . ?
O5 S2 N6 C26 113.8(6) . . . . ?
O5 S2 C32 C27 -111.7(6) . . . . ?
O5 S2 C32 C31 66.7(9) . . . . ?
O6 S2 N6 C26 -116.8(6) . . . . ?
O6 S2 C32 C27 119.4(6) . . . . ?
O6 S2 C32 C31 -62.2(10) . . . . ?
N6 S2 C32 C27 3.0(7) . . . . ?
N6 S2 C32 C31 -178.6(9) . . . . ?
N6 C26 C27 C28 -179.4(9) . . . . ?
N6 C26 C27 C32 4.4(11) . . . . ?
C26 C27 C28 C29 -176.2(9) . . . . ?
C26 C27 C32 S2 -4.4(9) . . . . ?
C26 C27 C32 C31 177.1(8) . . . . ?
C27 C28 C29 C30 -0.3(16) . . . . ?
C28 C27 C32 S2 179.1(7) . . . . ?
C28 C27 C32 C31 0.5(14) . . . . ?
C28 C29 C30 C31 0.6(18) . . . . ?
C29 C30 C31 C32 -0.3(17) . . . . ?
C30 C31 C32 S2 -178.4(7) . . . . ?
C30 C31 C32 C27 -0.2(15) . . . . ?
C32 S2 N6 C26 -0.5(7) . . . . ?
C32 C27 C28 C29 -0.3(14) . . . . ?

loop_
_exptl_oxdiff_crystal_face_indexfrac_h
_exptl_oxdiff_crystal_face_indexfrac_k
_exptl_oxdiff_crystal_face_indexfrac_l
_exptl_oxdiff_crystal_face_x
_exptl_oxdiff_crystal_face_y
_exptl_oxdiff_crystal_face_z
-13.0661 3.7609 -4.5038 0.1929 0.8042 -0.5622
9.8126 -5.0506 -11.0177 0.0416 0.1743 0.9838
11.4062 -5.5077 -9.0686 0.0088 -0.0020 1.0000
-10.5939 -10.7258 7.9046 0.6445 -0.1546 -0.7488
14.2348 0.0718 0.3476 -0.3509 -0.5727 0.7409
-11.5383 5.7254 8.8139 -0.0128 0.0239 -0.9996
5.7559 10.5726 -12.1191 -0.4928 0.5766 0.6517
-1.9857 -22.1439 -2.8037 0.9742 -0.0253 0.2241
3.1756 16.7105 9.2975 -0.8234 -0.4473 -0.3490
-2.7389 -15.0843 -10.5395 0.7544 0.5187 0.4022
14.2694 1.2324 -0.4926 -0.3937 -0.5135 0.7624
12.9743 -3.6940 4.7565 -0.1951 -0.8140 0.5472
-13.4518 -3.9021 -3.3098 0.5084 0.6628 -0.5497
